data_1517911
loop_
_publ_author_name
'Bhunia, Anup'
'Roy, Tony'
'Gonnade, Rajesh G.'
'Biju, Akkattu T.'

_publ_section_title
;
 Rapid access to benzoxaphospholes and their spiro analogues by a
 three-component coupling involving arynes, phosphines, and activated
 ketones.
;
_journal_issue 19
_journal_name_full 'Organic letters'
_journal_page_first 5132
_journal_page_last 5135
_journal_paper_doi 10.1021/ol502490t
_journal_volume 16
_journal_year 2014
_chemical_formula_moiety 'C35 H30 N O2 P, 0.5(C5H8O)'
_chemical_formula_sum 'C37.5 H34 N O2.5 P'
_chemical_formula_weight 569.63
_chemical_name_systematic
; 
 ? 
;
_space_group_IT_number 2
_symmetry_cell_setting triclinic
_symmetry_space_group_name_Hall '-P 1'
_symmetry_space_group_name_H-M 'P -1'
_atom_sites_solution_hydrogens geom
_atom_sites_solution_primary direct
_atom_sites_solution_secondary difmap
_audit_creation_method SHELXL-97
_cell_angle_alpha 85.332(4)
_cell_angle_beta 89.835(4)
_cell_angle_gamma 72.674(4)
_cell_formula_units_Z 2
_cell_length_a 10.0048(8)
_cell_length_b 12.7119(10)
_cell_length_c 14.1663(11)
_cell_measurement_reflns_used 9980
_cell_measurement_temperature 296(2)
_cell_measurement_theta_max 28.17
_cell_measurement_theta_min 2.29
_cell_volume 1713.8(2)
_computing_cell_refinement 'Bruker SAINT'
_computing_data_collection 'Bruker APEX2'
_computing_data_reduction 'Bruker SAINT'
_computing_molecular_graphics 'Bruker SHELXTL'
_computing_publication_material 'Bruker SHELXTL'
_computing_structure_refinement 'SHELXL-97 (Sheldrick, 2008)'
_computing_structure_solution 'SHELXS-97 (Sheldrick, 2008)'
_diffrn_ambient_temperature 296(2)
_diffrn_measured_fraction_theta_full 0.999
_diffrn_measured_fraction_theta_max 0.999
_diffrn_measurement_device_type 'Bruker APEX-II CCD'
_diffrn_measurement_method '\f and \w scans'
_diffrn_radiation_monochromator graphite
_diffrn_radiation_source 'fine-focus sealed tube'
_diffrn_radiation_type MoK\a
_diffrn_radiation_wavelength 0.71073
_diffrn_reflns_av_R_equivalents 0.0535
_diffrn_reflns_av_sigmaI/netI 0.0420
_diffrn_reflns_limit_h_max 11
_diffrn_reflns_limit_h_min -11
_diffrn_reflns_limit_k_max 15
_diffrn_reflns_limit_k_min -15
_diffrn_reflns_limit_l_max 16
_diffrn_reflns_limit_l_min -16
_diffrn_reflns_number 24544
_diffrn_reflns_theta_full 25.00
_diffrn_reflns_theta_max 25.00
_diffrn_reflns_theta_min 2.12
_exptl_absorpt_coefficient_mu 0.112
_exptl_absorpt_correction_T_max 0.9606
_exptl_absorpt_correction_T_min 0.9470
_exptl_absorpt_correction_type multi-scan
_exptl_absorpt_process_details 'BRUKER SADABS'
_exptl_crystal_colour COLOURLESS
_exptl_crystal_density_diffrn 1.104
_exptl_crystal_density_method 'not measured'
_exptl_crystal_description BLOCK
_exptl_crystal_F_000 602
_exptl_crystal_size_max 0.49
_exptl_crystal_size_mid 0.39
_exptl_crystal_size_min 0.36
_refine_diff_density_max 0.676
_refine_diff_density_min -0.377
_refine_diff_density_rms 0.094
_refine_ls_extinction_method none
_refine_ls_goodness_of_fit_ref 1.126
_refine_ls_hydrogen_treatment constr
_refine_ls_matrix_type full
_refine_ls_number_parameters 409
_refine_ls_number_reflns 6031
_refine_ls_number_restraints 90
_refine_ls_restrained_S_all 1.137
_refine_ls_R_factor_all 0.0788
_refine_ls_R_factor_gt 0.0692
_refine_ls_shift/su_max 0.000
_refine_ls_shift/su_mean 0.000
_refine_ls_structure_factor_coef Fsqd
_refine_ls_weighting_details 'calc w=1/[\s^2^(Fo^2^)+(0.1330P)^2^+0.6764P] where P=(Fo^2^+2Fc^2^)/3'
_refine_ls_weighting_scheme calc
_refine_ls_wR_factor_gt 0.2119
_refine_ls_wR_factor_ref 0.2214
_reflns_number_gt 5127
_reflns_number_total 6031
_reflns_threshold_expression >2sigma(I)
_cod_data_source_file ol502490t_si_002.cif
_cod_data_source_block mcr
_cod_depositor_comments
;
The following automatic conversions were performed:

'_symmetry_cell_setting' value 'TRICLINIC' changed to 'triclinic'
according to
/home/saulius/struct/COD-crude-data--automatic-downloads/current/ACS/lib/dictionaries/cif_core.dic
dictionary named 'cif_core.dic' version 2.4.2 from
2011-04-26.

'_exptl_absorpt_correction_type' value 'MULTI-SCAN'
changed to 'multi-scan' according to
/home/saulius/struct/COD-crude-data--automatic-downloads/current/ACS/lib/dictionaries/cif_core.dic
dictionary named 'cif_core.dic' version 2.4.2 from
2011-04-26.

'_refine_ls_hydrogen_treatment' value 'CONSTR' changed
to 'constr' according to
/home/saulius/struct/COD-crude-data--automatic-downloads/current/ACS/lib/dictionaries/cif_core.dic
dictionary named 'cif_core.dic' version 2.4.2 from 2011-04-26.

Automatic conversion script
Id: cif_fix_values 2827 2014-09-09 07:05:25Z andrius 
;
_cod_original_sg_symbol_H-M P-1
_cod_original_formula_sum 'C37.50 H34 N O2.50 P'
_cod_database_code 1517911

loop_
_symmetry_equiv_pos_as_xyz
'x, y, z'
'-x, -y, -z'

loop_
_atom_site_label
_atom_site_type_symbol
_atom_site_fract_x
_atom_site_fract_y
_atom_site_fract_z
_atom_site_U_iso_or_equiv
_atom_site_adp_type
_atom_site_occupancy
_atom_site_symmetry_multiplicity
_atom_site_calc_flag
_atom_site_refinement_flags
P1 P 0.21710(7) 0.18842(5) 0.27285(4) 0.0349(2) Uani 1 1 d .
O1 O 0.30287(18) 0.12393(13) 0.16980(11) 0.0366(4) Uani 1 1 d .
O2 O 0.1419(2) 0.15169(16) -0.01189(13) 0.0484(5) Uani 1 1 d .
N1 N 0.3643(3) 0.13405(19) -0.06389(16) 0.0453(6) Uani 1 1 d .
C1 C 0.3900(3) 0.1538(2) 0.32998(18) 0.0453(7) Uani 1 1 d .
C2 C 0.4487(4) 0.2374(3) 0.3438(2) 0.0671(10) Uani 1 1 d .
H2 H 0.3961 0.3110 0.3307 0.081 Uiso 1 1 calc R
C3 C 0.5856(5) 0.2115(5) 0.3771(3) 0.0935(14) Uani 1 1 d .
H3 H 0.6248 0.2681 0.3849 0.112 Uiso 1 1 calc R
C4 C 0.6636(5) 0.1047(6) 0.3984(3) 0.0969(16) Uani 1 1 d .
H4 H 0.7558 0.0884 0.4200 0.116 Uiso 1 1 calc R
C5 C 0.6060(4) 0.0219(4) 0.3881(3) 0.0846(13) Uani 1 1 d .
H5 H 0.6583 -0.0511 0.4045 0.102 Uiso 1 1 calc R
C6 C 0.4684(3) 0.0455(3) 0.3530(2) 0.0583(8) Uani 1 1 d .
H6 H 0.4301 -0.0117 0.3453 0.070 Uiso 1 1 calc R
C7 C 0.1122(3) 0.2543(2) 0.37792(19) 0.0439(7) Uani 1 1 d .
C8 C 0.1694(4) 0.2750(3) 0.4609(2) 0.0596(8) Uani 1 1 d .
H8 H 0.2662 0.2528 0.4694 0.072 Uiso 1 1 calc R
C9 C 0.0855(5) 0.3282(4) 0.5315(3) 0.0823(12) Uani 1 1 d .
H9 H 0.1268 0.3419 0.5860 0.099 Uiso 1 1 calc R
C10 C -0.0555(5) 0.3603(4) 0.5216(3) 0.0821(12) Uani 1 1 d .
H10 H -0.1112 0.3963 0.5689 0.099 Uiso 1 1 calc R
C11 C -0.1160(4) 0.3391(3) 0.4412(3) 0.0738(11) Uani 1 1 d .
H11 H -0.2130 0.3605 0.4342 0.089 Uiso 1 1 calc R
C12 C -0.0329(3) 0.2861(3) 0.3706(2) 0.0567(8) Uani 1 1 d .
H12 H -0.0754 0.2715 0.3169 0.068 Uiso 1 1 calc R
C13 C 0.1335(3) 0.0768(2) 0.28125(19) 0.0383(6) Uani 1 1 d .
C14 C 0.1287(3) 0.0198(2) 0.3690(2) 0.0497(7) Uani 1 1 d .
H14 H 0.1667 0.0388 0.4226 0.060 Uiso 1 1 calc R
C15 C 0.0681(4) -0.0647(3) 0.3767(3) 0.0615(9) Uani 1 1 d .
H15 H 0.0691 -0.1044 0.4349 0.074 Uiso 1 1 calc R
C16 C 0.0063(4) -0.0905(3) 0.2992(3) 0.0622(9) Uani 1 1 d .
H16 H -0.0363 -0.1463 0.3052 0.075 Uiso 1 1 calc R
C17 C 0.0074(3) -0.0336(3) 0.2122(2) 0.0574(8) Uani 1 1 d .
H17 H -0.0356 -0.0505 0.1598 0.069 Uiso 1 1 calc R
C18 C 0.0727(3) 0.0489(2) 0.2028(2) 0.0465(7) Uani 1 1 d .
H18 H 0.0757 0.0857 0.1437 0.056 Uiso 1 1 calc R
C19 C 0.1737(3) 0.3187(2) 0.19640(17) 0.0357(6) Uani 1 1 d .
C20 C 0.2361(3) 0.3086(2) 0.10919(18) 0.0354(6) Uani 1 1 d .
C21 C 0.2232(3) 0.4007(2) 0.0463(2) 0.0428(6) Uani 1 1 d .
H21 H 0.2656 0.3920 -0.0122 0.051 Uiso 1 1 calc R
C22 C 0.1477(3) 0.5057(2) 0.0694(2) 0.0433(6) Uani 1 1 d .
C23 C 0.0846(3) 0.5170(2) 0.1574(2) 0.0469(7) Uani 1 1 d .
C24 C 0.0987(3) 0.4241(2) 0.21990(19) 0.0436(6) Uani 1 1 d .
H24 H 0.0571 0.4325 0.2787 0.052 Uiso 1 1 calc R
C25 C 0.3185(3) 0.1924(2) 0.09045(18) 0.0365(6) Uani 1 1 d .
C26 C 0.2600(3) 0.1572(2) -0.00021(18) 0.0390(6) Uani 1 1 d .
C27 C 0.4898(3) 0.1447(2) -0.0266(2) 0.0454(7) Uani 1 1 d .
C28 C 0.4688(3) 0.1799(2) 0.06384(19) 0.0402(6) Uani 1 1 d .
C29 C 0.5776(3) 0.1974(3) 0.1132(2) 0.0528(8) Uani 1 1 d .
H29 H 0.5639 0.2228 0.1733 0.063 Uiso 1 1 calc R
C30 C 0.7088(3) 0.1765(3) 0.0718(3) 0.0631(9) Uani 1 1 d .
H30 H 0.7833 0.1877 0.1043 0.076 Uiso 1 1 calc R
C31 C 0.7276(4) 0.1391(3) -0.0171(3) 0.0695(10) Uani 1 1 d .
H31 H 0.8157 0.1245 -0.0436 0.083 Uiso 1 1 calc R
C32 C 0.6193(4) 0.1226(3) -0.0683(3) 0.0601(9) Uani 1 1 d .
H32 H 0.6329 0.0975 -0.1285 0.072 Uiso 1 1 calc R
C33 C 0.0018(5) 0.6293(3) 0.1860(3) 0.0748(11) Uani 1 1 d .
H33A H -0.0380 0.6212 0.2469 0.112 Uiso 1 1 calc R
H33B H -0.0719 0.6633 0.1400 0.112 Uiso 1 1 calc R
H33C H 0.0625 0.6749 0.1893 0.112 Uiso 1 1 calc R
C34 C 0.1374(4) 0.6041(3) 0.0000(2) 0.0614(9) Uani 1 1 d .
H34A H 0.1699 0.5792 -0.0605 0.092 Uiso 1 1 calc R
H34B H 0.1941 0.6463 0.0226 0.092 Uiso 1 1 calc R
H34C H 0.0417 0.6495 -0.0063 0.092 Uiso 1 1 calc R
C35 C 0.3491(4) 0.0980(3) -0.1568(2) 0.0627(9) Uani 1 1 d .
H35A H 0.2638 0.0784 -0.1601 0.094 Uiso 1 1 calc R
H35B H 0.4271 0.0349 -0.1674 0.094 Uiso 1 1 calc R
H35C H 0.3463 0.1569 -0.2044 0.094 Uiso 1 1 calc R
O3 O 0.5061(16) 0.4742(14) 0.8469(13) 0.249(7) Uani 0.50 1 d PDU
C36 C 0.462(2) 0.457(2) 0.7709(16) 0.246(8) Uani 0.50 1 d PDU
C37 C 0.387(2) 0.3927(17) 0.7388(16) 0.221(7) Uani 0.50 1 d PDU
H37A H 0.2922 0.4398 0.7236 0.266 Uiso 0.50 1 calc PR
H37B H 0.3804 0.3396 0.7905 0.266 Uiso 0.50 1 calc PR
C38 C 0.442(3) 0.328(2) 0.6515(16) 0.258(9) Uani 0.50 1 d PDU
H38A H 0.4356 0.2534 0.6590 0.310 Uiso 0.50 1 calc PR
H38B H 0.3936 0.3658 0.5934 0.310 Uiso 0.50 1 calc PR
C39 C 0.581(2) 0.330(3) 0.6540(19) 0.298(10) Uani 0.50 1 d PDU
H39A H 0.6037 0.3631 0.5944 0.358 Uiso 0.50 1 calc PR
H39B H 0.6438 0.2549 0.6639 0.358 Uiso 0.50 1 calc PR
C40 C 0.598(2) 0.396(2) 0.734(2) 0.274(9) Uani 0.50 1 d PDU
H40A H 0.6542 0.3463 0.7844 0.329 Uiso 0.50 1 calc PR
H40B H 0.6479 0.4475 0.7115 0.329 Uiso 0.50 1 calc PR

loop_
_atom_site_aniso_label
_atom_site_aniso_U_11
_atom_site_aniso_U_22
_atom_site_aniso_U_33
_atom_site_aniso_U_23
_atom_site_aniso_U_13
_atom_site_aniso_U_12
P1 0.0385(4) 0.0331(4) 0.0330(4) 0.0004(3) -0.0027(3) -0.0113(3)
O1 0.0440(10) 0.0297(9) 0.0341(9) 0.0008(7) 0.0013(8) -0.0086(8)
O2 0.0492(12) 0.0499(12) 0.0455(11) -0.0037(9) -0.0066(9) -0.0137(9)
N1 0.0584(15) 0.0414(13) 0.0375(12) -0.0057(10) 0.0070(11) -0.0164(11)
C1 0.0447(16) 0.0591(18) 0.0321(13) -0.0008(12) -0.0033(11) -0.0162(14)
C2 0.065(2) 0.087(3) 0.061(2) -0.0031(18) -0.0130(17) -0.041(2)
C3 0.078(3) 0.137(4) 0.081(3) 0.000(3) -0.027(2) -0.059(3)
C4 0.062(3) 0.165(5) 0.063(2) -0.002(3) -0.021(2) -0.036(3)
C5 0.064(2) 0.106(3) 0.059(2) 0.007(2) -0.0122(19) 0.009(2)
C6 0.0519(18) 0.067(2) 0.0458(17) 0.0003(15) -0.0065(14) -0.0032(15)
C7 0.0548(17) 0.0370(14) 0.0423(15) -0.0011(11) 0.0050(13) -0.0179(12)
C8 0.072(2) 0.066(2) 0.0428(16) -0.0125(15) 0.0044(15) -0.0218(17)
C9 0.099(3) 0.101(3) 0.056(2) -0.034(2) 0.019(2) -0.038(3)
C10 0.100(3) 0.084(3) 0.072(3) -0.036(2) 0.036(2) -0.034(2)
C11 0.064(2) 0.072(2) 0.091(3) -0.019(2) 0.027(2) -0.0261(19)
C12 0.0539(19) 0.0614(19) 0.0579(18) -0.0146(15) 0.0103(15) -0.0196(15)
C13 0.0372(14) 0.0343(13) 0.0425(14) 0.0003(11) 0.0009(11) -0.0100(11)
C14 0.0620(19) 0.0462(16) 0.0443(16) 0.0020(12) -0.0001(13) -0.0226(14)
C15 0.075(2) 0.0512(18) 0.062(2) 0.0075(15) 0.0099(17) -0.0279(17)
C16 0.068(2) 0.0532(18) 0.077(2) -0.0092(17) 0.0132(18) -0.0349(17)
C17 0.0544(19) 0.067(2) 0.062(2) -0.0146(16) 0.0039(15) -0.0323(16)
C18 0.0446(16) 0.0540(17) 0.0445(15) -0.0026(13) 0.0006(12) -0.0208(13)
C19 0.0391(14) 0.0321(13) 0.0359(13) 0.0000(10) -0.0040(11) -0.0113(11)
C20 0.0367(13) 0.0322(13) 0.0376(13) -0.0005(10) -0.0016(11) -0.0111(11)
C21 0.0475(16) 0.0393(14) 0.0413(14) 0.0007(11) 0.0042(12) -0.0137(12)
C22 0.0479(16) 0.0311(13) 0.0513(16) 0.0031(11) -0.0043(13) -0.0140(12)
C23 0.0544(17) 0.0318(14) 0.0508(16) -0.0050(12) -0.0045(13) -0.0071(12)
C24 0.0521(16) 0.0360(14) 0.0404(14) -0.0055(11) 0.0006(12) -0.0091(12)
C25 0.0387(14) 0.0330(13) 0.0366(13) 0.0007(10) 0.0018(11) -0.0098(11)
C26 0.0484(16) 0.0277(12) 0.0378(14) 0.0025(10) -0.0005(12) -0.0080(11)
C27 0.0543(17) 0.0290(13) 0.0505(16) 0.0013(11) 0.0115(13) -0.0100(12)
C28 0.0416(15) 0.0301(13) 0.0469(15) 0.0016(11) 0.0036(12) -0.0087(11)
C29 0.0480(17) 0.0484(17) 0.0622(19) 0.0005(14) 0.0005(14) -0.0160(14)
C30 0.0452(18) 0.0539(19) 0.091(3) 0.0045(18) 0.0050(17) -0.0185(15)
C31 0.0487(19) 0.0518(19) 0.107(3) -0.0050(19) 0.029(2) -0.0140(15)
C32 0.067(2) 0.0445(17) 0.069(2) -0.0087(15) 0.0282(18) -0.0152(15)
C33 0.106(3) 0.0381(17) 0.068(2) -0.0072(15) 0.008(2) -0.0018(18)
C34 0.072(2) 0.0390(16) 0.069(2) 0.0101(14) 0.0045(17) -0.0139(15)
C35 0.092(3) 0.0591(19) 0.0420(16) -0.0131(14) 0.0100(16) -0.0283(18)
O3 0.182(12) 0.265(16) 0.337(18) -0.026(14) -0.058(11) -0.123(11)
C36 0.180(13) 0.29(2) 0.314(19) 0.008(14) -0.075(13) -0.141(14)
C37 0.234(14) 0.221(18) 0.250(18) 0.049(13) -0.060(13) -0.148(14)
C38 0.265(18) 0.33(2) 0.209(18) 0.038(13) -0.086(16) -0.146(18)
C39 0.233(16) 0.39(3) 0.29(2) -0.013(16) -0.061(16) -0.115(19)
C40 0.212(13) 0.31(2) 0.33(2) -0.027(16) -0.043(15) -0.132(16)

loop_
_atom_type_symbol
_atom_type_description
_atom_type_scat_dispersion_real
_atom_type_scat_dispersion_imag
_atom_type_scat_source
C C 0.0033 0.0016 'International Tables Vol C Tables 4.2.6.8 and 6.1.1.4'
H H 0.0000 0.0000 'International Tables Vol C Tables 4.2.6.8 and 6.1.1.4'
N N 0.0061 0.0033 'International Tables Vol C Tables 4.2.6.8 and 6.1.1.4'
O O 0.0106 0.0060 'International Tables Vol C Tables 4.2.6.8 and 6.1.1.4'
P P 0.1023 0.0942 'International Tables Vol C Tables 4.2.6.8 and 6.1.1.4'

loop_
_geom_angle_atom_site_label_1
_geom_angle_atom_site_label_2
_geom_angle_atom_site_label_3
_geom_angle
O1 P1 C1 87.90(11)
O1 P1 C19 85.65(10)
C1 P1 C19 112.82(13)
O1 P1 C13 85.26(10)
C1 P1 C13 115.43(13)
C19 P1 C13 130.40(12)
O1 P1 C7 175.12(11)
C1 P1 C7 96.58(13)
C19 P1 C7 94.33(12)
C13 P1 C7 91.07(12)
C25 O1 P1 118.43(14)
C26 N1 C27 111.5(2)
C26 N1 C35 123.8(3)
C27 N1 C35 124.7(3)
C6 C1 C2 118.9(3)
C6 C1 P1 121.4(2)
C2 C1 P1 119.4(2)
C3 C2 C1 120.0(4)
C3 C2 H2 120.0
C1 C2 H2 120.0
C4 C3 C2 121.1(4)
C4 C3 H3 119.5
C2 C3 H3 119.5
C3 C4 C5 119.6(4)
C3 C4 H4 120.2
C5 C4 H4 120.2
C4 C5 C6 120.6(4)
C4 C5 H5 119.7
C6 C5 H5 119.7
C1 C6 C5 119.7(4)
C1 C6 H6 120.1
C5 C6 H6 120.1
C8 C7 C12 116.5(3)
C8 C7 P1 125.4(2)
C12 C7 P1 118.1(2)
C7 C8 C9 121.6(4)
C7 C8 H8 119.2
C9 C8 H8 119.2
C10 C9 C8 120.6(4)
C10 C9 H9 119.7
C8 C9 H9 119.7
C9 C10 C11 119.5(4)
C9 C10 H10 120.3
C11 C10 H10 120.3
C10 C11 C12 120.2(4)
C10 C11 H11 119.9
C12 C11 H11 119.9
C11 C12 C7 121.6(3)
C11 C12 H12 119.2
C7 C12 H12 119.2
C18 C13 C14 118.7(3)
C18 C13 P1 121.9(2)
C14 C13 P1 119.4(2)
C15 C14 C13 120.4(3)
C15 C14 H14 119.8
C13 C14 H14 119.8
C16 C15 C14 120.5(3)
C16 C15 H15 119.8
C14 C15 H15 119.8
C15 C16 C17 120.0(3)
C15 C16 H16 120.0
C17 C16 H16 120.0
C16 C17 C18 120.0(3)
C16 C17 H17 120.0
C18 C17 H17 120.0
C13 C18 C17 120.3(3)
C13 C18 H18 119.8
C17 C18 H18 119.8
C20 C19 C24 118.2(2)
C20 C19 P1 113.74(18)
C24 C19 P1 127.7(2)
C19 C20 C21 120.9(2)
C19 C20 C25 114.8(2)
C21 C20 C25 124.3(2)
C20 C21 C22 120.9(3)
C20 C21 H21 119.5
C22 C21 H21 119.5
C21 C22 C23 118.7(2)
C21 C22 C34 119.6(3)
C23 C22 C34 121.7(3)
C24 C23 C22 119.8(2)
C24 C23 C33 119.5(3)
C22 C23 C33 120.8(3)
C23 C24 C19 121.5(3)
C23 C24 H24 119.3
C19 C24 H24 119.3
O1 C25 C20 106.5(2)
O1 C25 C28 114.7(2)
C20 C25 C28 113.7(2)
O1 C25 C26 109.8(2)
C20 C25 C26 110.6(2)
C28 C25 C26 101.5(2)
O2 C26 N1 125.9(3)
O2 C26 C25 126.1(2)
N1 C26 C25 107.9(2)
C32 C27 C28 121.8(3)
C32 C27 N1 128.1(3)
C28 C27 N1 110.1(2)
C29 C28 C27 119.9(3)
C29 C28 C25 131.1(3)
C27 C28 C25 109.0(2)
C28 C29 C30 119.1(3)
C28 C29 H29 120.5
C30 C29 H29 120.5
C31 C30 C29 119.9(3)
C31 C30 H30 120.1
C29 C30 H30 120.1
C30 C31 C32 121.9(3)
C30 C31 H31 119.0
C32 C31 H31 119.0
C31 C32 C27 117.4(3)
C31 C32 H32 121.3
C27 C32 H32 121.3
C23 C33 H33A 109.5
C23 C33 H33B 109.5
H33A C33 H33B 109.5
C23 C33 H33C 109.5
H33A C33 H33C 109.5
H33B C33 H33C 109.5
C22 C34 H34A 109.5
C22 C34 H34B 109.5
H34A C34 H34B 109.5
C22 C34 H34C 109.5
H34A C34 H34C 109.5
H34B C34 H34C 109.5
N1 C35 H35A 109.5
N1 C35 H35B 109.5
H35A C35 H35B 109.5
N1 C35 H35C 109.5
H35A C35 H35C 109.5
H35B C35 H35C 109.5
O3 C36 C37 138(2)
O3 C36 C40 96.8(19)
C37 C36 C40 97.0(15)
C36 C37 C38 117.6(15)
C36 C37 H37A 107.9
C38 C37 H37A 107.9
C36 C37 H37B 107.9
C38 C37 H37B 107.9
H37A C37 H37B 107.2
C39 C38 C37 99.7(14)
C39 C38 H38A 111.8
C37 C38 H38A 111.8
C39 C38 H38B 111.8
C37 C38 H38B 111.8
H38A C38 H38B 109.6
C38 C39 C40 108.2(16)
C38 C39 H39A 110.1
C40 C39 H39A 110.1
C38 C39 H39B 110.1
C40 C39 H39B 110.1
H39A C39 H39B 108.4
C36 C40 C39 111.5(15)
C36 C40 H40A 109.3
C39 C40 H40A 109.3
C36 C40 H40B 109.3
C39 C40 H40B 109.3
H40A C40 H40B 108.0

loop_
_geom_bond_atom_site_label_1
_geom_bond_atom_site_label_2
_geom_bond_distance
P1 O1 1.8188(18)
P1 C1 1.827(3)
P1 C19 1.841(2)
P1 C13 1.845(3)
P1 C7 1.920(3)
O1 C25 1.402(3)
O2 C26 1.217(3)
N1 C26 1.358(4)
N1 C27 1.411(4)
N1 C35 1.451(4)
C1 C6 1.380(4)
C1 C2 1.385(5)
C2 C3 1.384(5)
C2 H2 0.9300
C3 C4 1.359(7)
C3 H3 0.9300
C4 C5 1.360(7)
C4 H4 0.9300
C5 C6 1.402(5)
C5 H5 0.9300
C6 H6 0.9300
C7 C8 1.386(4)
C7 C12 1.388(4)
C8 C9 1.389(5)
C8 H8 0.9300
C9 C10 1.351(6)
C9 H9 0.9300
C10 C11 1.373(6)
C10 H10 0.9300
C11 C12 1.385(5)
C11 H11 0.9300
C12 H12 0.9300
C13 C18 1.388(4)
C13 C14 1.396(4)
C14 C15 1.379(4)
C14 H14 0.9300
C15 C16 1.371(5)
C15 H15 0.9300
C16 C17 1.379(5)
C16 H16 0.9300
C17 C18 1.389(4)
C17 H17 0.9300
C18 H18 0.9300
C19 C20 1.381(4)
C19 C24 1.393(4)
C20 C21 1.386(4)
C20 C25 1.507(4)
C21 C22 1.388(4)
C21 H21 0.9300
C22 C23 1.394(4)
C22 C34 1.506(4)
C23 C24 1.389(4)
C23 C33 1.508(4)
C24 H24 0.9300
C25 C28 1.514(4)
C25 C26 1.564(4)
C27 C32 1.384(4)
C27 C28 1.386(4)
C28 C29 1.378(4)
C29 C30 1.396(5)
C29 H29 0.9300
C30 C31 1.376(5)
C30 H30 0.9300
C31 C32 1.382(5)
C31 H31 0.9300
C32 H32 0.9300
C33 H33A 0.9600
C33 H33B 0.9600
C33 H33C 0.9600
C34 H34A 0.9600
C34 H34B 0.9600
C34 H34C 0.9600
C35 H35A 0.9600
C35 H35B 0.9600
C35 H35C 0.9600
O3 C36 1.227(16)
C36 C37 1.363(16)
C36 C40 1.478(18)
C37 C38 1.550(17)
C37 H37A 0.9700
C37 H37B 0.9700
C38 C39 1.397(17)
C38 H38A 0.9700
C38 H38B 0.9700
C39 C40 1.499(17)
C39 H39A 0.9700
C39 H39B 0.9700
C40 H40A 0.9700
C40 H40B 0.9700

loop_
_geom_torsion_atom_site_label_1
_geom_torsion_atom_site_label_2
_geom_torsion_atom_site_label_3
_geom_torsion_atom_site_label_4
_geom_torsion
C1 P1 O1 C25 -104.05(19)
C19 P1 O1 C25 9.03(18)
C13 P1 O1 C25 140.22(18)
O1 P1 C1 C6 -65.9(3)
C19 P1 C1 C6 -150.3(2)
C13 P1 C1 C6 17.8(3)
C7 P1 C1 C6 112.2(3)
O1 P1 C1 C2 108.9(3)
C19 P1 C1 C2 24.5(3)
C13 P1 C1 C2 -167.3(2)
C7 P1 C1 C2 -73.0(3)
C6 C1 C2 C3 2.2(5)
P1 C1 C2 C3 -172.7(3)
C1 C2 C3 C4 -1.3(6)
C2 C3 C4 C5 -0.8(7)
C3 C4 C5 C6 1.9(7)
C2 C1 C6 C5 -1.2(5)
P1 C1 C6 C5 173.7(2)
C4 C5 C6 C1 -0.9(6)
C1 P1 C7 C8 7.0(3)
C19 P1 C7 C8 -106.6(3)
C13 P1 C7 C8 122.7(3)
C1 P1 C7 C12 -174.3(2)
C19 P1 C7 C12 72.1(2)
C13 P1 C7 C12 -58.6(2)
C12 C7 C8 C9 -2.0(5)
P1 C7 C8 C9 176.7(3)
C7 C8 C9 C10 0.8(6)
C8 C9 C10 C11 0.5(7)
C9 C10 C11 C12 -0.5(6)
C10 C11 C12 C7 -0.8(6)
C8 C7 C12 C11 2.0(5)
P1 C7 C12 C11 -176.8(3)
O1 P1 C13 C18 -47.1(2)
C1 P1 C13 C18 -132.5(2)
C19 P1 C13 C18 33.1(3)
C7 P1 C13 C18 129.7(2)
O1 P1 C13 C14 134.0(2)
C1 P1 C13 C14 48.6(3)
C19 P1 C13 C14 -145.8(2)
C7 P1 C13 C14 -49.2(2)
C18 C13 C14 C15 1.8(4)
P1 C13 C14 C15 -179.3(2)
C13 C14 C15 C16 -2.9(5)
C14 C15 C16 C17 1.5(5)
C15 C16 C17 C18 0.8(5)
C14 C13 C18 C17 0.6(4)
P1 C13 C18 C17 -178.3(2)
C16 C17 C18 C13 -1.9(5)
O1 P1 C19 C20 -7.11(19)
C1 P1 C19 C20 78.8(2)
C13 P1 C19 C20 -87.1(2)
C7 P1 C19 C20 177.8(2)
O1 P1 C19 C24 179.5(3)
C1 P1 C19 C24 -94.6(3)
C13 P1 C19 C24 99.5(3)
C7 P1 C19 C24 4.4(3)
C24 C19 C20 C21 -0.8(4)
P1 C19 C20 C21 -174.8(2)
C24 C19 C20 C25 178.4(2)
P1 C19 C20 C25 4.3(3)
C19 C20 C21 C22 0.4(4)
C25 C20 C21 C22 -178.7(2)
C20 C21 C22 C23 -0.1(4)
C20 C21 C22 C34 179.1(3)
C21 C22 C23 C24 0.3(4)
C34 C22 C23 C24 -179.0(3)
C21 C22 C23 C33 179.9(3)
C34 C22 C23 C33 0.6(5)
C22 C23 C24 C19 -0.7(4)
C33 C23 C24 C19 179.7(3)
C20 C19 C24 C23 0.9(4)
P1 C19 C24 C23 174.0(2)
P1 O1 C25 C20 -8.2(2)
P1 O1 C25 C28 118.6(2)
P1 O1 C25 C26 -127.97(18)
C19 C20 C25 O1 2.2(3)
C21 C20 C25 O1 -178.7(2)
C19 C20 C25 C28 -125.1(2)
C21 C20 C25 C28 54.0(3)
C19 C20 C25 C26 121.4(2)
C21 C20 C25 C26 -59.5(3)
C27 N1 C26 O2 -177.8(2)
C35 N1 C26 O2 -0.4(4)
C27 N1 C26 C25 2.4(3)
C35 N1 C26 C25 179.8(2)
O1 C25 C26 O2 56.8(3)
C20 C25 C26 O2 -60.5(3)
C28 C25 C26 O2 178.5(2)
O1 C25 C26 N1 -123.4(2)
C20 C25 C26 N1 119.3(2)
C28 C25 C26 N1 -1.7(2)
C26 N1 C27 C32 176.4(3)
C35 N1 C27 C32 -1.0(4)
C26 N1 C27 C28 -2.2(3)
C35 N1 C27 C28 -179.5(3)
C32 C27 C28 C29 2.3(4)
N1 C27 C28 C29 -179.1(2)
C32 C27 C28 C25 -177.7(3)
N1 C27 C28 C25 0.9(3)
O1 C25 C28 C29 -61.3(4)
C20 C25 C28 C29 61.6(4)
C26 C25 C28 C29 -179.6(3)
O1 C25 C28 C27 118.7(2)
C20 C25 C28 C27 -118.4(2)
C26 C25 C28 C27 0.5(3)
C27 C28 C29 C30 -1.6(4)
C25 C28 C29 C30 178.4(3)
C28 C29 C30 C31 0.1(5)
C29 C30 C31 C32 0.8(5)
C30 C31 C32 C27 -0.2(5)
C28 C27 C32 C31 -1.3(4)
N1 C27 C32 C31 -179.7(3)
O3 C36 C37 C38 -134(3)
C40 C36 C37 C38 -25(3)
C36 C37 C38 C39 19(3)
C37 C38 C39 C40 -3(3)
O3 C36 C40 C39 162(2)
C37 C36 C40 C39 22(3)
C38 C39 C40 C36 -12(4)
